data_2001531
loop_
_publ_author_name
'Mikhailova, O. A.'
'Minacheva, M. H.'
'Burlakov, V. V.'
'Shur, V. B.'
'Pisarevsky, A. P.'
'Yanovsky, A. I.'
'Struchkov, Yu. T.'

_publ_contact_author
;
Dr. Alexander I. Yanovsky
Institute of Organoelement Compounds
28 Vavilov St.,
Moscow 117813
Russia
;
_publ_section_title
;
 Trimeric bis(cyclopentadienyl)oxozirconium(IV) benzene solvate
;
_journal_issue 7
_journal_name_full 'Acta Crystallographica Section C'
_journal_page_first 1345
_journal_page_last 1347
_journal_paper_doi 10.1107/S0108270192013349
_journal_volume 49
_journal_year 1993
_chemical_formula_sum 'C36 H36 O3 Zr3'
_chemical_formula_weight 790.30
_chemical_name_systematic
;
 Trimeric  bis(cyclopentadienyl)oxozirconium(IV) benzene solvate
;
_space_group_IT_number 14
_symmetry_cell_setting monoclinic
_symmetry_space_group_name_Hall '-P 2yn'
_symmetry_space_group_name_H-M 'P 1 21/n 1'
_cell_angle_alpha 90.00
_cell_angle_beta 97.02(4)
_cell_angle_gamma 90.00
_cell_formula_units_Z 4
_cell_length_a 11.009(5)
_cell_length_b 10.236(6)
_cell_length_c 27.627(12)
_cell_measurement_reflns_used 24
_cell_measurement_temperature 195.0(10)
_cell_measurement_theta_max 14
_cell_measurement_theta_min 13
_cell_volume 3090(3)
_computing_structure_refinement 'SHELXL92 (Sheldrick, 1992)'
_computing_structure_solution 'SHELXTL-Plus (Sheldrick, 1989)'
_diffrn_ambient_temperature 195.0(10)
_diffrn_measurement_device 'Syntex P2~1~'
_diffrn_measurement_method \q/2\q
_diffrn_radiation_monochromator graphite
_diffrn_radiation_source 'fine-focus sealed tube'
_diffrn_radiation_type MoK\a
_diffrn_radiation_wavelength 0.71073
_diffrn_reflns_av_R_equivalents 0.0430
_diffrn_reflns_av_sigmaI/netI 0.0748
_diffrn_reflns_limit_h_max 12
_diffrn_reflns_limit_h_min 0
_diffrn_reflns_limit_k_max 12
_diffrn_reflns_limit_k_min 0
_diffrn_reflns_limit_l_max 32
_diffrn_reflns_limit_l_min -32
_diffrn_reflns_number 5520
_diffrn_reflns_theta_max 25.04
_diffrn_reflns_theta_min 1.49
_diffrn_standards_decay_% 2
_diffrn_standards_interval_count 98
_diffrn_standards_number 2
_exptl_absorpt_coefficient_mu 1.012
_exptl_absorpt_correction_type none
_exptl_crystal_colour colourless
_exptl_crystal_density_diffrn 1.699
_exptl_crystal_F_000 1584
_exptl_crystal_size_max 0.4
_exptl_crystal_size_mid 0.3
_exptl_crystal_size_min 0.2
_refine_diff_density_max 0.755
_refine_diff_density_min -0.824
_refine_ls_extinction_method none
_refine_ls_goodness_of_fit_all 1.056
_refine_ls_goodness_of_fit_obs 1.020
_refine_ls_hydrogen_treatment 'H-atom parameters refined isotropically'
_refine_ls_matrix_type fullcycle
_refine_ls_number_parameters 523
_refine_ls_number_reflns 5178
_refine_ls_number_restraints 0
_refine_ls_restrained_S_all 1.528
_refine_ls_restrained_S_obs 1.020
_refine_ls_R_factor_all 0.0884
_refine_ls_R_factor_obs 0.0438
_refine_ls_shift/esd_max 0.685
_refine_ls_shift/esd_mean 0.030
_refine_ls_structure_factor_coef Fsqd
_refine_ls_weighting_scheme
; calc w=1/[\s^2^(Fo^2^)+(0.0485P)^2^+10.2145P]
 where P=(Fo^2^+2Fc^2^)/3
;
_refine_ls_wR_factor_all 0.1677
_refine_ls_wR_factor_obs 0.0926
_reflns_number_observed 3685
_reflns_number_total 5207
_reflns_observed_criterion >2\s(I)
_cod_data_source_file hu1023.cif
_cod_data_source_block zrshur
_cod_original_cell_volume 3090.(3)
_cod_database_code 2001531

loop_
_symmetry_equiv_pos_as_xyz
'x, y, z'
'-x+1/2, y+1/2, -z+1/2'
'-x, -y, -z'
'x-1/2, -y-1/2, z-1/2'

loop_
_atom_site_aniso_label
_atom_site_aniso_U_11
_atom_site_aniso_U_22
_atom_site_aniso_U_33
_atom_site_aniso_U_12
_atom_site_aniso_U_13
_atom_site_aniso_U_23
Zr1 0.0204(3) 0.0181(3) 0.0144(3) -0.0008(3) 0.0050(2) -0.0009(3)
Zr2 0.0156(3) 0.0185(3) 0.0201(3) 0.0010(3) 0.0038(2) 0.0006(3)
Zr3 0.0168(3) 0.0189(3) 0.0160(3) -0.0007(3) 0.0020(2) 0.0002(3)
O1 0.020(2) 0.024(2) 0.017(2) -0.005(2) 0.005(2) -0.004(2)
O2 0.019(2) 0.019(2) 0.026(2) 0.002(2) 0.006(2) -0.002(2)
O3 0.020(2) 0.022(2) 0.017(2) -0.002(2) 0.004(2) -0.003(2)
C1 0.037(5) 0.034(5) 0.026(4) -0.008(4) 0.015(4) 0.003(3)
C2 0.043(5) 0.031(4) 0.020(4) 0.006(4) 0.010(3) 0.013(3)
C3 0.029(5) 0.050(5) 0.014(3) -0.003(4) 0.000(3) -0.001(3)
C4 0.042(5) 0.040(5) 0.015(3) -0.001(4) 0.005(3) -0.005(3)
C5 0.029(4) 0.049(5) 0.017(3) 0.000(4) 0.009(3) -0.006(3)
C6 0.033(4) 0.023(4) 0.041(4) -0.003(4) 0.013(4) 0.010(3)
C7 0.053(6) 0.024(4) 0.032(5) -0.010(4) 0.003(4) -0.003(3)
C8 0.043(5) 0.024(4) 0.038(4) 0.002(4) 0.018(4) -0.007(3)
C9 0.030(4) 0.019(4) 0.029(4) 0.005(3) 0.001(3) 0.004(3)
C10 0.039(5) 0.022(4) 0.024(4) 0.005(3) 0.009(3) 0.004(3)
C11 0.024(4) 0.030(4) 0.032(4) 0.006(3) 0.006(3) 0.015(3)
C12 0.039(5) 0.016(4) 0.053(5) -0.001(3) 0.005(4) 0.002(4)
C13 0.031(4) 0.029(4) 0.052(5) 0.010(4) 0.017(4) 0.011(4)
C14 0.021(4) 0.038(5) 0.039(4) 0.002(4) -0.009(3) 0.008(4)
C15 0.032(4) 0.033(4) 0.028(4) 0.007(4) -0.001(3) 0.005(3)
C16 0.025(4) 0.032(4) 0.035(4) -0.003(3) 0.017(3) -0.003(3)
C17 0.014(4) 0.032(4) 0.031(4) -0.002(3) 0.009(3) 0.004(3)
C18 0.033(4) 0.027(4) 0.030(4) -0.012(4) 0.014(3) 0.000(3)
C19 0.028(4) 0.024(4) 0.027(4) 0.004(3) 0.011(3) 0.009(3)
C20 0.027(4) 0.031(4) 0.018(3) -0.005(3) 0.006(3) 0.002(3)
C21 0.026(4) 0.038(5) 0.027(4) -0.010(4) 0.001(3) 0.003(3)
C22 0.039(5) 0.027(4) 0.033(4) -0.008(4) 0.015(4) -0.002(4)
C23 0.025(4) 0.020(4) 0.043(5) 0.000(3) 0.007(3) 0.011(3)
C24 0.041(5) 0.023(4) 0.026(4) -0.011(3) -0.002(3) 0.003(3)
C25 0.029(4) 0.034(4) 0.043(5) -0.010(4) 0.021(4) 0.002(4)
C26 0.036(5) 0.040(5) 0.025(4) -0.008(4) -0.007(3) 0.001(4)
C27 0.035(4) 0.040(5) 0.017(3) 0.010(4) 0.002(3) 0.004(3)
C28 0.029(4) 0.029(4) 0.025(4) -0.003(3) 0.002(3) 0.005(3)
C29 0.048(5) 0.024(4) 0.021(4) 0.016(4) 0.000(3) -0.001(3)
C30 0.021(4) 0.055(6) 0.035(4) -0.002(4) -0.003(3) 0.011(4)
C1B 0.030(5) 0.064(7) 0.056(6) 0.001(5) -0.002(4) -0.010(5)
C2B 0.043(6) 0.050(6) 0.070(7) -0.004(5) -0.011(5) 0.004(5)
C3B 0.040(6) 0.121(11) 0.035(5) -0.017(7) -0.002(4) 0.007(6)
C4B 0.046(7) 0.151(17) 0.053(8) 0.034(9) -0.015(6) -0.054(10)
C5B 0.076(8) 0.058(7) 0.057(7) 0.014(6) -0.039(6) -0.023(6)
C6B 0.047(6) 0.062(7) 0.049(6) -0.019(6) -0.007(5) 0.010(5)

loop_
_atom_site_label
_atom_site_fract_x
_atom_site_fract_y
_atom_site_fract_z
_atom_site_U_iso_or_equiv
_atom_site_thermal_displace_type
_atom_site_calc_flag
_atom_site_refinement_flags
_atom_site_occupancy
_atom_site_disorder_group
_atom_site_type_symbol
Zr1 0.85461(6) 0.23029(6) 0.08699(2) 0.0174(3) Uani d . 1 . Zr
Zr2 0.64921(6) 0.45146(6) 0.14636(2) 0.0179(3) Uani d . 1 . Zr
Zr3 0.98676(6) 0.47057(6) 0.18041(2) 0.0172(3) Uani d . 1 . Zr
O1 0.7064(4) 0.3163(4) 0.10382(15) 0.020(2) Uani d . 1 . O
O2 0.8097(4) 0.5038(4) 0.1793(2) 0.021(2) Uani d . 1 . O
O3 0.9746(4) 0.3317(4) 0.13042(15) 0.020(2) Uani d . 1 . O
C1 0.9641(8) 0.3509(8) 0.0239(3) 0.032(5) Uani d . 1 . C
H1 1.017(6) 0.406(7) 0.034(2) 0.016(19) Uiso d . 1 . H
C2 0.8415(8) 0.3940(8) 0.0159(3) 0.031(5) Uani d . 1 . C
H2 0.814(7) 0.476(8) 0.022(3) 0.03(2) Uiso d . 1 . H
C3 0.7696(8) 0.2858(9) -0.0021(2) 0.031(5) Uani d . 1 . C
H3 0.703(9) 0.281(10) -0.009(4) 0.06(3) Uiso d . 1 . H
C4 0.8461(8) 0.1788(9) -0.0054(3) 0.032(5) Uani d . 1 . C
H4 0.825(8) 0.106(9) -0.015(3) 0.04(3) Uiso d . 1 . H
C5 0.9677(7) 0.2195(9) 0.0111(3) 0.031(4) Uani d . 1 . C
H5 1.029(7) 0.166(8) 0.017(3) 0.04(2) Uiso d . 1 . H
C6 0.7498(7) 0.0331(7) 0.1226(3) 0.032(4) Uani d . 1 . C
H6 0.670(8) 0.048(8) 0.129(3) 0.05(2) Uiso d . 1 . H
C7 0.7937(9) -0.0127(8) 0.0805(3) 0.036(6) Uani d . 1 . C
H7 0.750(7) -0.032(7) 0.057(3) 0.02(2) Uiso d . 1 . H
C8 0.9219(8) -0.0116(7) 0.0877(3) 0.034(5) Uani d . 1 . C
H8 0.971(7) -0.037(7) 0.064(3) 0.029(19) Uiso d . 1 . H
C9 0.9588(7) 0.0349(7) 0.1347(3) 0.027(4) Uani d . 1 . C
H9 1.037(8) 0.040(8) 0.149(3) 0.04(2) Uiso d . 1 . H
C10 0.8526(7) 0.0618(7) 0.1555(3) 0.028(5) Uani d . 1 . C
H10 0.854(6) 0.096(6) 0.183(2) 0.006(16) Uiso d . 1 . H
C11 0.6721(7) 0.6405(7) 0.0866(3) 0.029(4) Uani d . 1 . C
H11 0.748(8) 0.653(8) 0.082(3) 0.04(2) Uiso d . 1 . H
C12 0.6224(8) 0.6974(7) 0.1263(3) 0.036(5) Uani d . 1 . C
H12 0.660(6) 0.755(7) 0.147(2) 0.014(17) Uiso d . 1 . H
C13 0.5046(7) 0.6482(8) 0.1271(3) 0.036(4) Uani d . 1 . C
H13 0.450(8) 0.664(8) 0.148(3) 0.04(3) Uiso d . 1 . H
C14 0.4811(7) 0.5611(8) 0.0878(3) 0.034(4) Uani d . 1 . C
H14 0.414(7) 0.516(7) 0.080(3) 0.03(2) Uiso d . 1 . H
C15 0.5833(7) 0.5558(8) 0.0628(3) 0.031(4) Uani d . 1 . C
H15 0.594(6) 0.507(7) 0.038(2) 0.015(17) Uiso d . 1 . H
C16 0.5181(7) 0.4515(8) 0.2173(3) 0.030(4) Uani d . 1 . C
H16 0.497(7) 0.538(8) 0.230(3) 0.03(2) Uiso d . 1 . H
C17 0.4520(6) 0.3772(7) 0.1799(3) 0.025(4) Uani d . 1 . C
H17 0.377(7) 0.404(7) 0.162(2) 0.021(18) Uiso d . 1 . H
C18 0.5156(7) 0.2632(8) 0.1732(3) 0.029(4) Uani d . 1 . C
H18 0.498(7) 0.201(7) 0.154(3) 0.02(2) Uiso d . 1 . H
C19 0.6225(7) 0.2647(7) 0.2072(2) 0.026(4) Uani d . 1 . C
H19 0.676(7) 0.198(7) 0.209(2) 0.023(19) Uiso d . 1 . H
C20 0.6226(7) 0.3790(7) 0.2340(2) 0.025(4) Uani d . 1 . C
H20 0.692(6) 0.401(6) 0.260(2) 0.014(16) Uiso d . 1 . H
C21 1.1679(7) 0.6283(8) 0.1743(3) 0.031(4) Uani d . 1 . C
H21 1.236(8) 0.602(9) 0.193(3) 0.05(3) Uiso d . 1 . H
C22 1.0711(8) 0.7031(8) 0.1875(3) 0.032(5) Uani d . 1 . C
H22 1.061(7) 0.732(8) 0.211(3) 0.02(2) Uiso d . 1 . H
C23 0.9779(7) 0.7055(7) 0.1480(3) 0.029(4) Uani d . 1 . C
H23 0.911(7) 0.744(7) 0.149(2) 0.021(19) Uiso d . 1 . H
C24 1.0154(7) 0.6287(7) 0.1105(3) 0.030(5) Uani d . 1 . C
H24 0.966(8) 0.613(8) 0.082(3) 0.04(2) Uiso d . 1 . H
C25 1.1324(7) 0.5812(8) 0.1273(3) 0.034(4) Uani d . 1 . C
H25 1.181(8) 0.530(8) 0.106(3) 0.04(2) Uiso d . 1 . H
C26 1.0992(7) 0.4752(9) 0.2686(3) 0.035(5) Uani d . 1 . C
H26 1.137(6) 0.553(6) 0.274(2) 0.007(16) Uiso d . 1 . H
C27 0.9803(7) 0.4340(8) 0.2726(2) 0.031(4) Uani d . 1 . C
H27 0.920(7) 0.470(8) 0.287(3) 0.04(2) Uiso d . 1 . H
C28 0.9643(7) 0.3098(7) 0.2511(3) 0.028(4) Uani d . 1 . C
H28 0.885(7) 0.255(8) 0.245(3) 0.04(2) Uiso d . 1 . H
C29 1.0732(8) 0.2768(8) 0.2328(3) 0.031(5) Uani d . 1 . C
H29 1.086(7) 0.214(8) 0.219(3) 0.03(2) Uiso d . 1 . H
C30 1.1560(7) 0.3779(9) 0.2430(3) 0.038(4) Uani d . 1 . C
H30 1.228(8) 0.414(8) 0.236(3) 0.05(3) Uiso d . 1 . H
C1B 0.2462(8) 0.1628(10) 0.0907(4) 0.051(5) Uani d . 1 . C
H1B 0.181(7) 0.224(7) 0.108(3) 0.028(19) Uiso d . 1 . H
C2B 0.3019(9) 0.2287(11) 0.0574(4) 0.056(6) Uani d . 1 . C
H2B 0.267(11) 0.314(12) 0.046(4) 0.10(4) Uiso d . 1 . H
C3B 0.4010(10) 0.1799(15) 0.0389(4) 0.066(6) Uani d . 1 . C
H3B 0.442(13) 0.221(14) 0.015(5) 0.12(5) Uiso d . 1 . H
C4B 0.4428(12) 0.060(2) 0.0550(5) 0.085(7) Uani d . 1 . C
H4B 0.483(11) 0.018(13) 0.052(5) 0.11(5) Uiso d . 1 . H
C5B 0.3859(12) -0.0105(12) 0.0886(4) 0.068(8) Uani d . 1 . C
H5B 0.415(11) -0.099(13) 0.104(4) 0.11(5) Uiso d . 1 . H
C6B 0.2870(9) 0.0441(11) 0.1057(4) 0.054(6) Uani d . 1 . C
H6B 0.260(7) -0.009(8) 0.126(3) 0.03(2) Uiso d . 1 . H

loop_
_atom_type_symbol
_atom_type_description
_atom_type_scat_dispersion_real
_atom_type_scat_dispersion_imag
_atom_type_scat_source
C C 0.0033 0.0016 'International Tables Vol C Tables 4.2.6.8 and 6.1.1.4'
H H 0.0000 0.0000 'International Tables Vol C Tables 4.2.6.8 and 6.1.1.4'
O O 0.0106 0.0060 'International Tables Vol C Tables 4.2.6.8 and 6.1.1.4'
Zr Zr -2.9673 0.5597 'International Tables Vol C Tables 4.2.6.8 and 6.1.1.4'

loop_
_geom_angle_atom_site_label_1
_geom_angle_atom_site_label_2
_geom_angle_atom_site_label_3
_geom_angle_site_symmetry_1
_geom_angle_site_symmetry_3
_geom_angle
_geom_angle_publ_flag
O1 Zr1 O3 . . 97.75(13) yes
O1 Zr1 C1 . . 114.9(2) ?
O3 Zr1 C1 . . 79.84(13) ?
O1 Zr1 C10 . . 92.5(2) ?
O3 Zr1 C10 . . 88.29(13) ?
C1 Zr1 C10 . . 151.2(3) ?
O1 Zr1 C5 . . 135.5(2) ?
O3 Zr1 C5 . . 99.46(13) ?
C1 Zr1 C5 . . 31.5(3) ?
C10 Zr1 C5 . . 128.5(3) ?
O1 Zr1 C2 . . 85.3(2) ?
O3 Zr1 C2 . . 95.34(13) ?
C1 Zr1 C2 . . 32.0(3) ?
C10 Zr1 C2 . . 176.0(3) ?
C5 Zr1 C2 . . 52.6(3) ?
O1 Zr1 C7 . . 103.5(2) ?
O3 Zr1 C7 . . 134.53(13) ?
C1 Zr1 C7 . . 124.0(3) ?
C10 Zr1 C7 . . 51.4(3) ?
C5 Zr1 C7 . . 92.8(3) ?
C2 Zr1 C7 . . 125.8(3) ?
O1 Zr1 C6 . . 80.6(2) ?
O3 Zr1 C6 . . 118.57(13) ?
C1 Zr1 C6 . . 155.3(3) ?
C10 Zr1 C6 . . 31.4(2) ?
C5 Zr1 C6 . . 124.2(3) ?
C2 Zr1 C6 . . 144.6(3) ?
C7 Zr1 C6 . . 31.4(2) ?
O1 Zr1 C8 . . 132.4(2) ?
O3 Zr1 C8 . . 109.28(14) ?
C1 Zr1 C8 . . 108.0(3) ?
C10 Zr1 C8 . . 51.5(2) ?
C5 Zr1 C8 . . 78.3(3) ?
C2 Zr1 C8 . . 128.3(3) ?
C7 Zr1 C8 . . 31.5(3) ?
C6 Zr1 C8 . . 52.3(3) ?
O1 Zr1 C9 . . 123.8(2) ?
O3 Zr1 C9 . . 82.77(14) ?
C1 Zr1 C9 . . 120.3(3) ?
C10 Zr1 C9 . . 31.4(2) ?
C5 Zr1 C9 . . 98.9(3) ?
C2 Zr1 C9 . . 150.9(2) ?
C7 Zr1 C9 . . 52.0(3) ?
C6 Zr1 C9 . . 52.5(3) ?
C8 Zr1 C9 . . 31.3(2) ?
O1 Zr1 C3 . . 85.0(2) ?
O3 Zr1 C3 . . 127.00(13) ?
C1 Zr1 C3 . . 52.5(3) ?
C10 Zr1 C3 . . 144.7(3) ?
C5 Zr1 C3 . . 52.2(3) ?
C2 Zr1 C3 . . 31.8(3) ?
C7 Zr1 C3 . . 94.9(3) ?
C6 Zr1 C3 . . 114.1(3) ?
C8 Zr1 C3 . . 106.7(3) ?
C9 Zr1 C3 . . 137.9(3) ?
O1 Zr1 C4 . . 113.2(2) ?
O3 Zr1 C4 . . 130.33(12) ?
C1 Zr1 C4 . . 52.5(3) ?
C10 Zr1 C4 . . 126.0(3) ?
C5 Zr1 C4 . . 32.0(2) ?
C2 Zr1 C4 . . 52.4(3) ?
C7 Zr1 C4 . . 76.0(3) ?
C6 Zr1 C4 . . 104.6(3) ?
C8 Zr1 C4 . . 77.8(3) ?
C9 Zr1 C4 . . 107.8(3) ?
C3 Zr1 C4 . . 31.1(3) ?
O2 Zr2 O1 . . 97.6(2) yes
O2 Zr2 C14 . . 135.5(2) ?
O1 Zr2 C14 . . 101.0(2) ?
O2 Zr2 C15 . . 116.3(2) ?
O1 Zr2 C15 . . 80.3(2) ?
C14 Zr2 C15 . . 31.5(2) ?
O2 Zr2 C16 . . 101.8(2) ?
O1 Zr2 C16 . . 134.9(2) ?
C14 Zr2 C16 . . 92.9(3) ?
C15 Zr2 C16 . . 124.2(3) ?
O2 Zr2 C11 . . 86.5(2) ?
O1 Zr2 C11 . . 94.7(2) ?
C14 Zr2 C11 . . 52.2(3) ?
C15 Zr2 C11 . . 31.8(2) ?
C16 Zr2 C11 . . 126.6(3) ?
O2 Zr2 C20 . . 81.0(2) ?
O1 Zr2 C20 . . 116.0(2) ?
C14 Zr2 C20 . . 124.1(2) ?
C15 Zr2 C20 . . 155.6(2) ?
C16 Zr2 C20 . . 31.5(2) ?
C11 Zr2 C20 . . 148.0(2) ?
O2 Zr2 C17 . . 131.7(2) ?
O1 Zr2 C17 . . 110.6(2) ?
C14 Zr2 C17 . . 77.3(3) ?
C15 Zr2 C17 . . 106.7(2) ?
C16 Zr2 C17 . . 31.8(2) ?
C11 Zr2 C17 . . 127.2(2) ?
C20 Zr2 C17 . . 51.8(2) ?
O2 Zr2 C13 . . 112.4(2) ?
O1 Zr2 C13 . . 131.3(2) ?
C14 Zr2 C13 . . 31.7(3) ?
C15 Zr2 C13 . . 52.5(3) ?
C16 Zr2 C13 . . 76.6(3) ?
C11 Zr2 C13 . . 52.3(2) ?
C20 Zr2 C13 . . 106.2(2) ?
C17 Zr2 C13 . . 77.2(2) ?
O2 Zr2 C18 . . 125.6(2) ?
O1 Zr2 C18 . . 83.2(2) ?
C14 Zr2 C18 . . 96.6(3) ?
C15 Zr2 C18 . . 117.4(3) ?
C16 Zr2 C18 . . 52.4(2) ?
C11 Zr2 C18 . . 147.9(3) ?
C20 Zr2 C18 . . 51.9(2) ?
C17 Zr2 C18 . . 31.1(2) ?
C13 Zr2 C18 . . 106.4(3) ?
O2 Zr2 C19 . . 93.9(2) ?
O1 Zr2 C19 . . 86.5(2) ?
C14 Zr2 C19 . . 127.1(3) ?
C15 Zr2 C19 . . 148.2(2) ?
C16 Zr2 C19 . . 52.1(2) ?
C11 Zr2 C19 . . 178.7(2) ?
C20 Zr2 C19 . . 31.1(2) ?
C17 Zr2 C19 . . 51.7(2) ?
C13 Zr2 C19 . . 126.5(2) ?
C18 Zr2 C19 . . 31.7(2) ?
O2 Zr2 C12 . . 84.6(2) ?
O1 Zr2 C12 . . 126.3(2) ?
C14 Zr2 C12 . . 52.0(3) ?
C15 Zr2 C12 . . 52.4(3) ?
C16 Zr2 C12 . . 95.9(3) ?
C11 Zr2 C12 . . 31.7(2) ?
C20 Zr2 C12 . . 117.2(3) ?
C17 Zr2 C12 . . 106.6(2) ?
C13 Zr2 C12 . . 31.3(3) ?
C18 Zr2 C12 . . 137.1(3) ?
C19 Zr2 C12 . . 147.1(3) ?
O2 Zr3 O3 . . 97.47(14) yes
O2 Zr3 C22 . . 100.9(2) ?
O3 Zr3 C22 . . 135.8(2) ?
O2 Zr3 C30 . . 135.1(2) ?
O3 Zr3 C30 . . 100.8(2) ?
C22 Zr3 C30 . . 93.8(3) ?
O2 Zr3 C29 . . 116.0(2) ?
O3 Zr3 C29 . . 80.1(2) ?
C22 Zr3 C29 . . 124.8(3) ?
C30 Zr3 C29 . . 31.3(3) ?
O2 Zr3 C23 . . 80.6(2) ?
O3 Zr3 C23 . . 115.7(2) ?
C22 Zr3 C23 . . 31.9(3) ?
C30 Zr3 C23 . . 125.2(3) ?
C29 Zr3 C23 . . 156.5(3) ?
O2 Zr3 C25 . . 126.8(2) ?
O3 Zr3 C25 . . 84.9(2) ?
C22 Zr3 C25 . . 52.1(3) ?
C30 Zr3 C25 . . 95.5(3) ?
C29 Zr3 C25 . . 116.7(3) ?
C23 Zr3 C25 . . 52.1(3) ?
O2 Zr3 C24 . . 95.2(2) ?
O3 Zr3 C24 . . 86.1(2) ?
C22 Zr3 C24 . . 52.7(3) ?
C30 Zr3 C24 . . 126.5(3) ?
C29 Zr3 C24 . . 147.1(3) ?
C23 Zr3 C24 . . 31.7(2) ?
C25 Zr3 C24 . . 31.7(3) ?
O2 Zr3 C27 . . 84.0(2) ?
O3 Zr3 C27 . . 125.3(2) ?
C22 Zr3 C27 . . 96.5(3) ?
C30 Zr3 C27 . . 52.2(3) ?
C29 Zr3 C27 . . 52.1(2) ?
C23 Zr3 C27 . . 118.4(3) ?
C25 Zr3 C27 . . 136.2(3) ?
C24 Zr3 C27 . . 148.5(2) ?
O2 Zr3 C21 . . 131.2(2) ?
O3 Zr3 C21 . . 113.0(2) ?
C22 Zr3 C21 . . 31.5(3) ?
C30 Zr3 C21 . . 76.9(3) ?
C29 Zr3 C21 . . 106.5(3) ?
C23 Zr3 C21 . . 52.3(3) ?
C25 Zr3 C21 . . 31.4(2) ?
C24 Zr3 C21 . . 52.5(2) ?
C27 Zr3 C21 . . 105.6(2) ?
O2 Zr3 C28 . . 86.4(2) ?
O3 Zr3 C28 . . 93.7(2) ?
C22 Zr3 C28 . . 127.0(3) ?
C30 Zr3 C28 . . 52.0(3) ?
C29 Zr3 C28 . . 31.4(2) ?
C23 Zr3 C28 . . 149.0(2) ?
C25 Zr3 C28 . . 146.8(3) ?
C24 Zr3 C28 . . 178.4(2) ?
C27 Zr3 C28 . . 31.6(2) ?
C21 Zr3 C28 . . 126.3(2) ?
O2 Zr3 C26 . . 111.6(2) ?
O3 Zr3 C26 . . 130.8(2) ?
C22 Zr3 C26 . . 77.5(3) ?
C30 Zr3 C26 . . 31.7(3) ?
C29 Zr3 C26 . . 51.9(3) ?
C23 Zr3 C26 . . 107.7(3) ?
C25 Zr3 C26 . . 105.7(3) ?
C24 Zr3 C26 . . 127.3(3) ?
C27 Zr3 C26 . . 31.2(2) ?
C21 Zr3 C26 . . 76.6(3) ?
C28 Zr3 C26 . . 51.8(3) ?
Zr1 O1 Zr2 . . 142.6(2) yes
Zr2 O2 Zr3 . . 142.40(10) yes
Zr1 O3 Zr3 . . 142.1(2) yes
C5 C1 C2 . . 108.6(8) ?
C5 C1 Zr1 . . 74.8(4) ?
C2 C1 Zr1 . . 74.7(4) ?
C3 C2 C1 . . 107.1(8) yes
C3 C2 Zr1 . . 74.6(4) ?
C1 C2 Zr1 . . 73.3(4) ?
C4 C3 C2 . . 108.8(8) yes
C4 C3 Zr1 . . 74.8(4) ?
C2 C3 Zr1 . . 73.6(4) ?
C3 C4 C5 . . 107.6(8) yes
C3 C4 Zr1 . . 74.1(4) ?
C5 C4 Zr1 . . 73.0(4) ?
C1 C5 C4 . . 108.0(8) yes
C1 C5 Zr1 . . 73.7(4) ?
C4 C5 Zr1 . . 75.0(4) ?
C10 C6 C7 . . 106.3(7) yes
C10 C6 Zr1 . . 73.7(4) ?
C7 C6 Zr1 . . 74.2(4) ?
C6 C7 C8 . . 108.9(8) yes
C6 C7 Zr1 . . 74.4(4) ?
C8 C7 Zr1 . . 74.5(5) ?
C9 C8 C7 . . 108.0(7) yes
C9 C8 Zr1 . . 74.4(4) ?
C7 C8 Zr1 . . 73.9(5) ?
C10 C9 C8 . . 106.8(7) yes
C10 C9 Zr1 . . 73.5(4) ?
C8 C9 Zr1 . . 74.3(4) ?
C6 C10 C9 . . 110.1(7) yes
C6 C10 Zr1 . . 74.9(4) ?
C9 C10 Zr1 . . 75.2(4) ?
C12 C11 C15 . . 107.7(7) yes
C12 C11 Zr2 . . 74.6(4) ?
C15 C11 Zr2 . . 73.8(4) ?
C13 C12 C11 . . 108.3(8) yes
C13 C12 Zr2 . . 74.1(4) ?
C11 C12 Zr2 . . 73.7(4) ?
C12 C13 C14 . . 107.5(7) yes
C12 C13 Zr2 . . 74.6(4) ?
C14 C13 Zr2 . . 73.4(4) ?
C15 C14 C13 . . 109.0(7) yes
C15 C14 Zr2 . . 74.4(4) ?
C13 C14 Zr2 . . 74.9(4) ?
C14 C15 C11 . . 107.5(7) yes
C14 C15 Zr2 . . 74.1(4) ?
C11 C15 Zr2 . . 74.4(4) ?
C20 C16 C17 . . 106.6(7) yes
C20 C16 Zr2 . . 74.7(4) ?
C17 C16 Zr2 . . 74.3(4) ?
C18 C17 C16 . . 109.1(7) yes
C18 C17 Zr2 . . 74.8(4) ?
C16 C17 Zr2 . . 73.9(4) ?
C17 C18 C19 . . 107.2(7) yes
C17 C18 Zr2 . . 74.0(4) ?
C19 C18 Zr2 . . 74.1(4) ?
C20 C19 C18 . . 108.1(7) yes
C20 C19 Zr2 . . 74.3(4) ?
C18 C19 Zr2 . . 74.2(4) ?
C19 C20 C16 . . 109.0(7) yes
C19 C20 Zr2 . . 74.6(4) ?
C16 C20 Zr2 . . 73.8(4) ?
C22 C21 C25 . . 107.3(7) yes
C22 C21 Zr3 . . 72.9(4) ?
C25 C21 Zr3 . . 73.5(4) ?
C21 C22 C23 . . 108.3(7) yes
C21 C22 Zr3 . . 75.6(5) ?
C23 C22 Zr3 . . 74.5(4) ?
C24 C23 C22 . . 108.1(7) yes
C24 C23 Zr3 . . 74.3(4) ?
C22 C23 Zr3 . . 73.7(4) ?
C25 C24 C23 . . 107.0(7) yes
C25 C24 Zr3 . . 74.1(4) ?
C23 C24 Zr3 . . 74.0(4) ?
C21 C25 C24 . . 109.2(7) yes
C21 C25 Zr3 . . 75.1(4) ?
C24 C25 Zr3 . . 74.3(4) ?
C27 C26 C30 . . 107.8(8) yes
C27 C26 Zr3 . . 74.0(4) ?
C30 C26 Zr3 . . 72.9(4) ?
C26 C27 C28 . . 108.1(7) yes
C26 C27 Zr3 . . 74.9(4) ?
C28 C27 Zr3 . . 74.4(4) ?
C29 C28 C27 . . 107.6(7) yes
C29 C28 Zr3 . . 73.5(4) ?
C27 C28 Zr3 . . 74.1(4) ?
C30 C29 C28 . . 108.6(7) yes
C30 C29 Zr3 . . 74.1(5) ?
C28 C29 Zr3 . . 75.0(4) ?
C29 C30 C26 . . 108.0(7) yes
C29 C30 Zr3 . . 74.6(4) ?
C26 C30 Zr3 . . 75.4(4) ?
C6B C1B C2B . . 120.0(10) yes
C1B C2B C3B . . 121.9(11) yes
C2B C3B C4B . . 117.5(11) yes
C3B C4B C5B . . 121.6(12) yes
C6B C5B C4B . . 117.9(12) yes
C1B C6B C5B . . 121.1(11) yes

loop_
_geom_bond_atom_site_label_1
_geom_bond_atom_site_label_2
_geom_bond_site_symmetry_2
_geom_bond_distance
_geom_bond_publ_flag
Zr1 O1 . 1.959(5) yes
Zr1 O3 . 1.968(5) yes
Zr1 C1 . 2.555(7) yes
Zr1 C10 . 2.563(7) yes
Zr1 C5 . 2.569(7) yes
Zr1 C2 . 2.573(7) yes
Zr1 C7 . 2.577(8) yes
Zr1 C6 . 2.579(7) yes
Zr1 C8 . 2.584(8) yes
Zr1 C9 . 2.585(7) yes
Zr1 C3 . 2.587(8) yes
Zr1 C4 . 2.596(7) yes
Zr2 O2 . 1.960(5) yes
Zr2 O1 . 1.968(5) yes
Zr2 C14 . 2.563(8) yes
Zr2 C15 . 2.567(8) yes
Zr2 C16 . 2.571(7) yes
Zr2 C11 . 2.576(7) yes
Zr2 C20 . 2.583(7) yes
Zr2 C17 . 2.577(7) yes
Zr2 C13 . 2.582(8) yes
Zr2 C18 . 2.587(7) yes
Zr2 C19 . 2.586(7) yes
Zr2 C12 . 2.587(8) yes
Zr3 O2 . 1.976(5) yes
Zr3 O3 . 1.975(5) yes
Zr3 C22 . 2.554(8) yes
Zr3 C30 . 2.564(8) yes
Zr3 C29 . 2.569(8) yes
Zr3 C23 . 2.563(7) yes
Zr3 C25 . 2.566(7) yes
Zr3 C24 . 2.569(7) yes
Zr3 C27 . 2.584(7) yes
Zr3 C21 . 2.587(8) yes
Zr3 C28 . 2.588(7) yes
Zr3 C26 . 2.596(7) yes
C1 C5 . 1.393(12) yes
C1 C2 . 1.412(11) yes
C2 C3 . 1.415(12) yes
C3 C4 . 1.391(12) yes
C4 C5 . 1.423(11) yes
C6 C10 . 1.394(11) yes
C6 C7 . 1.395(11) yes
C7 C8 . 1.401(12) yes
C8 C9 . 1.397(11) yes
C9 C10 . 1.392(10) yes
C11 C12 . 1.409(11) yes
C11 C15 . 1.409(11) yes
C12 C13 . 1.394(11) yes
C13 C14 . 1.404(12) yes
C14 C15 . 1.392(11) yes
C16 C20 . 1.399(11) yes
C16 C17 . 1.411(10) yes
C17 C18 . 1.385(11) yes
C18 C19 . 1.413(11) yes
C19 C20 . 1.384(10) yes
C21 C22 . 1.396(11) yes
C21 C25 . 1.395(11) yes
C22 C23 . 1.404(11) yes
C23 C24 . 1.402(11) yes
C24 C25 . 1.401(11) yes
C26 C27 . 1.392(11) yes
C26 C30 . 1.411(12) yes
C27 C28 . 1.406(11) yes
C28 C29 . 1.398(11) yes
C29 C30 . 1.385(12) yes
C1B C6B . 1.343(14) yes
C1B C2B . 1.347(14) yes
C2B C3B . 1.356(15) yes
C3B C4B . 1.37(2) yes
C4B C5B . 1.38(2) yes
C5B C6B . 1.360(16) yes
